data_7036435
loop_
_publ_author_name
'Zhou, Pei'
'Wang, Chong'
'Qiu, Qi-Ming'
'Yao, Jian-Feng'
'Sheng, Chuan-Fang'
'Li, Hui'

_publ_section_title
;
 Controllable synthesis of nucleotide complex based on pH control: a
 small-molecule fluorescent probe as an auxiliary ligand to indicate the
 pre-organization of the nucleotide complex in solution.
;
_journal_issue 40
_journal_name_full 'Dalton transactions (Cambridge, England : 2003)'
_journal_page_first 17810
_journal_page_last 17818
_journal_paper_doi 10.1039/c5dt02624e
_journal_volume 44
_journal_year 2015
_chemical_absolute_configuration ad
_chemical_formula_sum 'C60 H94 Mn2 N16 O43 P4'
_chemical_formula_weight 1961.27
_chemical_name_systematic
; 
 ? 
;
_space_group_IT_number 19
_symmetry_cell_setting orthorhombic
_symmetry_space_group_name_Hall 'P 2ac 2ab'
_symmetry_space_group_name_H-M 'P 21 21 21'
_atom_sites_solution_hydrogens geom
_atom_sites_solution_primary direct
_atom_sites_solution_secondary difmap
_audit_creation_method SHELXL-97
_audit_update_record
;
2015-08-29 deposited with the CCDC.
2015-09-07 downloaded from the CCDC.
;
_cell_angle_alpha 90.00
_cell_angle_beta 90.00
_cell_angle_gamma 90.00
_cell_formula_units_Z 2
_cell_length_a 13.870(3)
_cell_length_b 14.057(3)
_cell_length_c 20.780(5)
_cell_measurement_reflns_used 12697
_cell_measurement_temperature 296(2)
_cell_measurement_theta_max 29.1324
_cell_measurement_theta_min 2.0669
_cell_volume 4051.5(16)
_computing_cell_refinement 'Bruker XSCANS'
_computing_data_collection 'Bruker XSCANS'
_computing_data_reduction 'Bruker SHELXTL'
_computing_molecular_graphics 'Bruker SHELXTL'
_computing_publication_material 'Bruker SHELXTL'
_computing_structure_refinement 'SHELXL-97 (Sheldrick, 1997)'
_computing_structure_solution 'SHELXS-97 (Sheldrick, 1990)'
_diffrn_ambient_temperature 296(2)
_diffrn_measured_fraction_theta_full 0.983
_diffrn_measured_fraction_theta_max 0.983
_diffrn_measurement_device_type 'Bruker P4'
_diffrn_measurement_method dtprofit.ref
_diffrn_radiation_monochromator graphite
_diffrn_radiation_source 'fine-focus sealed tube'
_diffrn_radiation_type MoK\a
_diffrn_radiation_wavelength 0.71073
_diffrn_reflns_av_R_equivalents 0.0566
_diffrn_reflns_av_sigmaI/netI 0.0840
_diffrn_reflns_limit_h_max 18
_diffrn_reflns_limit_h_min -16
_diffrn_reflns_limit_k_max 16
_diffrn_reflns_limit_k_min -18
_diffrn_reflns_limit_l_max 26
_diffrn_reflns_limit_l_min -26
_diffrn_reflns_number 24639
_diffrn_reflns_theta_full 28.28
_diffrn_reflns_theta_max 28.28
_diffrn_reflns_theta_min 1.75
_diffrn_standards_decay_% 0
_diffrn_standards_interval_count 0
_diffrn_standards_interval_time 0
_diffrn_standards_number 0
_exptl_absorpt_coefficient_mu 0.501
_exptl_absorpt_correction_T_max 1.0000
_exptl_absorpt_correction_T_min 0.8163
_exptl_absorpt_correction_type empirical
_exptl_crystal_colour Colorless
_exptl_crystal_density_diffrn 1.608
_exptl_crystal_density_meas 0
_exptl_crystal_density_method 'not measured'
_exptl_crystal_description Block
_exptl_crystal_F_000 2040
_exptl_crystal_size_max 0.3810
_exptl_crystal_size_mid 0.3670
_exptl_crystal_size_min 0.2450
_refine_diff_density_max 1.341
_refine_diff_density_min -0.524
_refine_diff_density_rms 0.086
_refine_ls_abs_structure_details 'Flack H D (1983), Acta Cryst. A39, 876-881'
_refine_ls_abs_structure_Flack -0.03(3)
_refine_ls_extinction_method none
_refine_ls_goodness_of_fit_ref 1.044
_refine_ls_hydrogen_treatment mixed
_refine_ls_matrix_type full
_refine_ls_number_parameters 575
_refine_ls_number_reflns 9673
_refine_ls_number_restraints 10
_refine_ls_restrained_S_all 1.136
_refine_ls_R_factor_all 0.0977
_refine_ls_R_factor_gt 0.0609
_refine_ls_shift/su_max 0.066
_refine_ls_shift/su_mean 0.001
_refine_ls_structure_factor_coef Fsqd
_refine_ls_weighting_details 'calc w=1/[\s^2^(Fo^2^)+(0.0830P)^2^+0.6614P] where P=(Fo^2^+2Fc^2^)/3'
_refine_ls_weighting_scheme calc
_refine_ls_wR_factor_gt 0.1432
_refine_ls_wR_factor_ref 0.1627
_reflns_number_gt 6877
_reflns_number_total 9673
_reflns_threshold_expression >2sigma(I)
_cod_data_source_file c5dt02624e2.cif
_cod_data_source_block 2
_cod_depositor_comments 'Adding full bibliography for 7036432--7036435.cif.'
_cod_original_sg_symbol_H-M P2(1)2(1)2(1)
_cod_database_code 7036435

loop_
_symmetry_equiv_pos_as_xyz
'x, y, z'
'-x+1/2, -y, z+1/2'
'-x, y+1/2, -z+1/2'
'x+1/2, -y+1/2, -z'

loop_
_atom_site_label
_atom_site_type_symbol
_atom_site_fract_x
_atom_site_fract_y
_atom_site_fract_z
_atom_site_U_iso_or_equiv
_atom_site_adp_type
_atom_site_occupancy
_atom_site_symmetry_multiplicity
_atom_site_calc_flag
_atom_site_refinement_flags
Mn1 Mn 0.53620(4) 0.53741(5) 0.23385(3) 0.02401(15) Uani 1 1 d .
P1 P 0.56875(8) 0.38987(9) 0.10577(6) 0.0287(3) Uani 1 1 d .
P2 P 0.55545(8) 0.72490(9) 0.12977(6) 0.0276(3) Uani 1 1 d .
C1 C 0.2793(4) 0.7877(4) 0.1862(2) 0.0369(12) Uani 1 1 d .
H1 H 0.3406 0.7865 0.1681 0.044 Uiso 1 1 calc R
C2 C 0.2703(3) 0.7914(4) 0.2501(2) 0.0338(12) Uani 1 1 d .
H2 H 0.3245 0.7927 0.2765 0.041 Uiso 1 1 calc R
C3 C 0.1754(4) 0.7933(4) 0.2773(2) 0.0337(11) Uani 1 1 d .
C4 C 0.1091(4) 0.7818(5) 0.1711(3) 0.0437(14) Uani 1 1 d .
C5 C 0.1021(4) 0.2863(4) 0.1519(2) 0.0360(12) Uani 1 1 d .
C6 C 0.1715(4) 0.2960(4) 0.2554(2) 0.0344(12) Uani 1 1 d .
C7 C 0.2657(3) 0.3021(4) 0.2292(2) 0.0328(11) Uani 1 1 d .
H7 H 0.3192 0.3099 0.2557 0.039 Uiso 1 1 calc R
C8 C 0.2751(3) 0.2962(4) 0.1650(2) 0.0350(12) Uani 1 1 d .
H8 H 0.3362 0.2985 0.1466 0.042 Uiso 1 1 calc R
C9 C 0.7393(3) 0.5525(4) 0.3074(2) 0.0350(12) Uani 1 1 d .
H9 H 0.7001 0.5573 0.3436 0.042 Uiso 1 1 calc R
C10 C 0.8385(3) 0.5485(4) 0.3164(3) 0.0346(11) Uani 1 1 d .
H10 H 0.8644 0.5466 0.3577 0.042 Uiso 1 1 calc R
C11 C 0.8983(3) 0.5475(4) 0.2628(3) 0.0336(11) Uani 1 1 d .
C12 C 0.8539(4) 0.5462(5) 0.2029(2) 0.0426(14) Uani 1 1 d .
H12 H 0.8911 0.5438 0.1657 0.051 Uiso 1 1 calc R
C13 C 0.7561(3) 0.5486(4) 0.1986(2) 0.0352(12) Uani 1 1 d .
H13 H 0.7284 0.5494 0.1579 0.042 Uiso 1 1 calc R
C14 C 0.3198(4) 0.5373(4) 0.2866(2) 0.0401(12) Uani 1 1 d .
H14 H 0.3516 0.5331 0.3259 0.048 Uiso 1 1 calc R
C15 C 0.2206(4) 0.5410(5) 0.2862(3) 0.0422(13) Uani 1 1 d .
H15 H 0.1867 0.5411 0.3248 0.051 Uiso 1 1 calc R
C16 C 0.1712(3) 0.5446(4) 0.2279(3) 0.0340(11) Uani 1 1 d .
C17 C 0.2257(3) 0.5471(4) 0.1723(3) 0.0373(12) Uani 1 1 d .
H17 H 0.1957 0.5501 0.1323 0.045 Uiso 1 1 calc R
C18 C 0.3251(3) 0.5451(4) 0.1765(2) 0.0345(11) Uani 1 1 d .
H18 H 0.3604 0.5477 0.1385 0.041 Uiso 1 1 calc R
C19 C 0.0658(3) 0.5451(4) 0.2232(3) 0.0416(13) Uani 1 1 d .
H19 H 0.0399 0.5451 0.1819 0.050 Uiso 1 1 calc R
C21 C 0.4397(4) 0.7045(4) 0.0283(2) 0.0413(13) Uani 1 1 d .
H21A H 0.4390 0.6368 0.0372 0.050 Uiso 1 1 calc R
H21B H 0.4854 0.7165 -0.0061 0.050 Uiso 1 1 calc R
C22 C 0.3406(4) 0.7377(4) 0.0089(2) 0.0365(12) Uani 1 1 d .
H22 H 0.3216 0.7048 -0.0307 0.044 Uiso 1 1 calc R
C24 C 0.3308(4) 0.8432(4) -0.0012(2) 0.0361(12) Uani 1 1 d .
H24 H 0.3951 0.8719 0.0015 0.043 Uiso 1 1 calc R
C27 C 0.1842(3) 0.3684(4) 0.0191(2) 0.0321(11) Uani 1 1 d .
H27 H 0.1439 0.4108 0.0451 0.039 Uiso 1 1 calc R
C28 C 0.2040(3) 0.2750(4) 0.0549(2) 0.0314(11) Uani 1 1 d .
H28 H 0.1588 0.2260 0.0403 0.038 Uiso 1 1 calc R
C30 C 0.3464(4) 0.3205(4) 0.0014(2) 0.0343(12) Uani 1 1 d .
H30 H 0.3386 0.3028 -0.0439 0.041 Uiso 1 1 calc R
C32 C 0.2157(4) 0.7889(4) 0.0765(2) 0.0401(13) Uani 1 1 d .
H32 H 0.1540 0.7852 0.0536 0.048 Uiso 1 1 calc R
C33 C 0.2713(5) 0.8778(4) 0.0562(2) 0.0447(14) Uani 1 1 d .
H33 H 0.3162 0.8937 0.0910 0.054 Uiso 1 1 calc R
C34 C 0.0034(3) 0.5456(4) 0.2715(3) 0.0427(13) Uani 1 1 d .
H34 H 0.0275 0.5448 0.3132 0.051 Uiso 1 1 calc R
C36 C 0.2880(4) 0.4084(4) 0.0127(2) 0.0352(12) Uani 1 1 d .
H36 H 0.3072 0.4368 0.0538 0.042 Uiso 1 1 calc R
C37 C 0.4535(4) 0.3216(4) 0.0158(2) 0.0403(13) Uani 1 1 d .
H37A H 0.4805 0.2588 0.0090 0.048 Uiso 1 1 calc R
H37B H 0.4860 0.3658 -0.0127 0.048 Uiso 1 1 calc R
N1 N 0.2004(3) 0.7856(4) 0.14664(18) 0.0363(10) Uani 1 1 d .
N2 N 0.0993(3) 0.7884(3) 0.2371(2) 0.0346(9) Uani 1 1 d .
N3 N 0.1610(3) 0.7999(4) 0.3392(2) 0.0416(11) Uani 1 1 d .
H3A H 0.1032 0.8011 0.3541 0.050 Uiso 1 1 calc R
H3B H 0.2093 0.8031 0.3650 0.050 Uiso 1 1 calc R
N4 N 0.1959(3) 0.2868(3) 0.12637(18) 0.0311(9) Uani 1 1 d .
N5 N 0.0930(3) 0.2920(3) 0.21783(19) 0.0344(10) Uani 1 1 d .
N6 N 0.1594(3) 0.2964(4) 0.3192(2) 0.0466(12) Uani 1 1 d .
H6A H 0.1022 0.2942 0.3352 0.056 Uiso 1 1 calc R
H6B H 0.2087 0.2990 0.3442 0.056 Uiso 1 1 calc R
N7 N 0.6971(3) 0.5499(3) 0.25007(18) 0.0296(9) Uani 1 1 d .
N8 N 0.3730(3) 0.5397(3) 0.2316(2) 0.0332(9) Uani 1 1 d .
O1 O 0.0368(3) 0.7774(4) 0.13621(18) 0.0706(15) Uani 1 1 d .
O3 O 0.5334(2) 0.4563(2) 0.32181(15) 0.0367(8) Uani 1 1 d .
H3E H 0.5081 0.4012 0.3221 0.044 Uiso 1 1 d R
H3F H 0.5278 0.4804 0.3592 0.044 Uiso 1 1 d R
O4 O 0.5190(3) 0.6727(3) 0.29369(17) 0.0447(10) Uani 1 1 d D
H4D H 0.5253 0.7096 0.2601 0.054 Uiso 1 1 d RD
H4C H 0.5194 0.6425 0.3295 0.054 Uiso 1 1 d RD
O5 O 0.5451(2) 0.6194(2) 0.14396(14) 0.0287(7) Uani 1 1 d .
O6 O 0.5523(2) 0.4124(2) 0.17556(15) 0.0331(8) Uani 1 1 d .
O7 O 0.5858(3) 0.4839(3) 0.06608(17) 0.0441(10) Uani 1 1 d .
H7C H 0.5804 0.5300 0.0899 0.12(4) Uiso 1 1 calc R
O8 O 0.6472(3) 0.3210(3) 0.08951(19) 0.0448(10) Uani 1 1 d .
O9 O 0.4670(2) 0.3501(3) 0.08164(16) 0.0407(9) Uani 1 1 d .
O10 O 0.6477(3) 0.7451(3) 0.0940(2) 0.0599(13) Uani 1 1 d .
H10D H 0.6606 0.8018 0.0968 0.072 Uiso 1 1 calc R
O11 O 0.5404(3) 0.7857(2) 0.18852(16) 0.0407(8) Uani 1 1 d .
O12 O 0.4666(3) 0.7562(2) 0.08476(16) 0.0382(8) Uani 1 1 d .
O13 O 0.2752(3) 0.7102(3) 0.06023(17) 0.0439(9) Uani 1 1 d .
O14 O 0.2132(4) 0.9579(4) 0.0448(2) 0.0778(16) Uani 1 1 d .
H14A H 0.1788 0.9482 0.0134 0.117 Uiso 1 1 calc R
O15 O 0.2993(3) 0.4756(3) -0.0359(2) 0.0622(12) Uani 1 1 d .
H15A H 0.3563 0.4907 -0.0385 0.093 Uiso 1 1 calc R
O16 O 0.2881(3) 0.8705(3) -0.06115(16) 0.0438(10) Uani 1 1 d .
H16 H 0.2331 0.8494 -0.0632 0.066 Uiso 1 1 calc R
O17 O 0.2994(2) 0.2470(2) 0.04035(17) 0.0352(8) Uani 1 1 d .
O18 O 0.1422(3) 0.3531(3) -0.04238(17) 0.0425(9) Uani 1 1 d .
H18A H 0.1474 0.2968 -0.0522 0.064 Uiso 1 1 calc R
O19 O 0.0326(2) 0.2808(3) 0.11630(17) 0.0495(10) Uani 1 1 d .
O20 O 0.3484(5) 0.0748(4) 0.9618(3) 0.105(2) Uani 1 1 d .
H20C H 0.2983 0.1057 0.9511 0.125 Uiso 1 1 d R
H20D H 0.3492 0.0227 0.9409 0.125 Uiso 1 1 d R
O22 O 0.6377(4) 0.9139(4) 0.0312(4) 0.112(2) Uani 1 1 d U
H22C H 0.6984 0.9223 0.0314 0.135 Uiso 1 1 d R
H22D H 0.6114 0.9684 0.0340 0.135 Uiso 1 1 d R
O23 O 0.9776(4) 0.4476(4) 0.9340(2) 0.101(2) Uani 1 1 d .
H23D H 0.9380 0.4403 0.9649 0.121 Uiso 1 1 d R
H23B H 1.0013 0.3940 0.9236 0.121 Uiso 1 1 d R
O21 O 0.4789(11) 0.5266(10) 0.9199(6) 0.116(5) Uani 0.50 1 d P
H21E H 0.4791 0.5806 0.9016 0.140 Uiso 0.50 1 d PR
H21F H 0.5357 0.5157 0.9334 0.140 Uiso 0.50 1 d PR

loop_
_atom_site_aniso_label
_atom_site_aniso_U_11
_atom_site_aniso_U_22
_atom_site_aniso_U_33
_atom_site_aniso_U_23
_atom_site_aniso_U_13
_atom_site_aniso_U_12
Mn1 0.0153(3) 0.0334(3) 0.0234(3) 0.0003(3) 0.0002(3) -0.0008(3)
P1 0.0225(6) 0.0351(6) 0.0285(6) -0.0051(5) -0.0002(5) 0.0010(5)
P2 0.0206(6) 0.0313(6) 0.0309(6) 0.0030(5) 0.0007(5) 0.0034(5)
C1 0.027(3) 0.049(3) 0.035(3) 0.004(2) -0.004(2) -0.005(2)
C2 0.028(2) 0.039(3) 0.034(3) -0.002(2) -0.0047(19) -0.005(2)
C3 0.036(3) 0.038(3) 0.027(3) -0.001(2) -0.003(2) -0.002(2)
C4 0.024(2) 0.069(4) 0.039(3) -0.006(3) -0.006(2) 0.006(3)
C5 0.027(2) 0.054(3) 0.028(2) 0.000(2) -0.0038(19) 0.001(2)
C6 0.034(3) 0.035(3) 0.034(3) 0.004(2) -0.003(2) 0.001(2)
C7 0.028(2) 0.041(3) 0.029(2) 0.005(2) -0.008(2) 0.002(2)
C8 0.020(2) 0.046(3) 0.039(3) 0.000(2) -0.0049(19) 0.002(2)
C9 0.023(2) 0.051(3) 0.031(2) -0.002(2) -0.0004(19) -0.003(2)
C10 0.021(2) 0.043(3) 0.039(3) 0.003(2) -0.008(2) -0.004(2)
C11 0.0166(19) 0.041(3) 0.043(3) 0.004(3) -0.001(2) 0.002(2)
C12 0.028(2) 0.067(4) 0.032(3) 0.006(3) 0.004(2) -0.001(3)
C13 0.022(2) 0.057(3) 0.027(2) 0.004(2) 0.0028(18) 0.004(2)
C14 0.026(2) 0.058(3) 0.036(3) 0.008(3) 0.003(2) -0.001(3)
C15 0.032(3) 0.057(4) 0.038(3) 0.001(3) 0.010(2) -0.005(3)
C16 0.022(2) 0.034(3) 0.046(3) -0.007(3) 0.000(2) 0.001(2)
C17 0.027(2) 0.044(3) 0.040(3) -0.005(3) -0.004(2) 0.000(2)
C18 0.020(2) 0.047(3) 0.037(3) -0.003(2) 0.0020(19) -0.004(2)
C19 0.021(2) 0.054(3) 0.049(3) 0.002(3) 0.000(2) 0.000(2)
C21 0.041(3) 0.055(3) 0.028(2) -0.006(2) -0.003(2) 0.010(3)
C22 0.038(3) 0.055(3) 0.017(2) -0.004(2) -0.004(2) 0.002(3)
C24 0.030(2) 0.051(3) 0.028(2) -0.002(2) -0.009(2) -0.003(2)
C27 0.029(2) 0.041(3) 0.026(2) -0.005(2) -0.0095(19) 0.008(2)
C28 0.025(2) 0.041(3) 0.028(2) -0.002(2) -0.0030(18) -0.003(2)
C30 0.032(3) 0.049(3) 0.022(2) -0.006(2) 0.000(2) -0.001(2)
C32 0.030(3) 0.068(4) 0.023(2) -0.012(3) -0.0043(19) 0.008(3)
C33 0.065(4) 0.044(3) 0.025(3) 0.002(2) -0.005(2) 0.013(3)
C34 0.019(2) 0.060(4) 0.048(3) 0.008(3) -0.006(2) -0.002(2)
C36 0.035(3) 0.037(3) 0.034(3) -0.003(2) -0.003(2) -0.001(2)
C37 0.028(2) 0.064(4) 0.029(2) -0.014(2) 0.004(2) 0.002(3)
N1 0.028(2) 0.059(3) 0.022(2) -0.0021(19) -0.0026(16) -0.002(2)
N2 0.0252(19) 0.049(3) 0.030(2) -0.002(2) 0.0000(17) 0.0005(19)
N3 0.035(2) 0.061(3) 0.029(2) 0.004(2) 0.0009(18) -0.003(2)
N4 0.0249(19) 0.040(2) 0.028(2) -0.0016(18) -0.0054(16) 0.0006(18)
N5 0.031(2) 0.048(3) 0.024(2) 0.0048(19) -0.0029(16) -0.002(2)
N6 0.034(2) 0.077(4) 0.029(2) 0.005(2) -0.0049(19) -0.004(2)
N7 0.0223(18) 0.037(2) 0.030(2) 0.0037(17) 0.0006(15) -0.0006(17)
N8 0.0215(18) 0.042(2) 0.036(2) 0.002(2) 0.0019(17) 0.0000(18)
O1 0.0278(19) 0.154(5) 0.0299(19) -0.013(3) -0.0087(17) 0.001(3)
O3 0.0437(19) 0.0365(18) 0.0298(17) 0.0047(15) 0.0005(15) -0.0069(19)
O4 0.051(2) 0.045(2) 0.038(2) -0.0028(16) 0.0053(17) -0.0003(19)
O5 0.0303(16) 0.0322(16) 0.0236(15) -0.0003(13) -0.0004(14) 0.0012(15)
O6 0.0382(19) 0.0361(18) 0.0250(16) -0.0013(13) -0.0023(15) 0.0014(16)
O7 0.061(2) 0.042(2) 0.0290(18) -0.0061(16) 0.0128(17) -0.0041(19)
O8 0.037(2) 0.052(2) 0.045(2) -0.0166(18) -0.0041(17) 0.0148(19)
O9 0.0281(17) 0.067(2) 0.0272(17) -0.0080(17) 0.0012(15) -0.0085(19)
O10 0.043(2) 0.046(2) 0.091(4) 0.023(2) 0.028(2) 0.006(2)
O11 0.052(2) 0.0366(18) 0.0329(17) -0.0018(15) -0.0158(17) 0.0093(19)
O12 0.0438(19) 0.0404(19) 0.0304(17) -0.0028(14) -0.0155(16) 0.0124(18)
O13 0.048(2) 0.047(2) 0.036(2) -0.0045(17) 0.0126(16) -0.0029(19)
O14 0.111(4) 0.075(3) 0.047(3) 0.004(2) 0.000(3) 0.052(3)
O15 0.053(3) 0.062(3) 0.071(3) 0.024(2) 0.001(2) -0.012(2)
O16 0.047(2) 0.060(3) 0.0246(18) 0.0119(17) -0.0071(16) -0.004(2)
O17 0.0331(18) 0.0352(19) 0.0373(19) -0.0033(15) 0.0032(15) 0.0073(16)
O18 0.046(2) 0.045(2) 0.036(2) -0.0039(17) -0.0160(17) 0.0020(19)
O19 0.0196(16) 0.095(3) 0.0341(19) -0.004(2) -0.0060(14) -0.001(2)
O20 0.151(6) 0.071(4) 0.091(4) 0.003(3) -0.020(4) 0.013(4)
O22 0.082(4) 0.063(3) 0.191(6) 0.041(4) 0.034(4) 0.002(3)
O23 0.086(4) 0.127(5) 0.089(4) 0.068(4) 0.008(3) 0.031(4)
O21 0.149(12) 0.112(10) 0.088(8) -0.020(8) 0.042(8) -0.025(10)

loop_
_atom_type_symbol
_atom_type_description
_atom_type_scat_dispersion_real
_atom_type_scat_dispersion_imag
_atom_type_scat_source
C C 0.0033 0.0016 'International Tables Vol C Tables 4.2.6.8 and 6.1.1.4'
H H 0.0000 0.0000 'International Tables Vol C Tables 4.2.6.8 and 6.1.1.4'
N N 0.0061 0.0033 'International Tables Vol C Tables 4.2.6.8 and 6.1.1.4'
O O 0.0106 0.0060 'International Tables Vol C Tables 4.2.6.8 and 6.1.1.4'
P P 0.1023 0.0942 'International Tables Vol C Tables 4.2.6.8 and 6.1.1.4'
Mn Mn 0.3368 0.7283 'International Tables Vol C Tables 4.2.6.8 and 6.1.1.4'

loop_
_geom_angle_atom_site_label_1
_geom_angle_atom_site_label_2
_geom_angle_atom_site_label_3
_geom_angle
_geom_angle_site_symmetry_3
O6 Mn1 O3 92.72(13) .
O6 Mn1 O5 86.79(12) .
O3 Mn1 O5 177.82(13) .
O6 Mn1 N8 95.98(15) .
O3 Mn1 N8 90.39(14) .
O5 Mn1 N8 91.78(14) .
O6 Mn1 N7 92.58(14) .
O3 Mn1 N7 86.14(13) .
O5 Mn1 N7 91.75(13) .
N8 Mn1 N7 170.92(15) .
O6 Mn1 O4 178.62(13) .
O3 Mn1 O4 88.66(13) .
O5 Mn1 O4 91.83(13) .
N8 Mn1 O4 83.97(15) .
N7 Mn1 O4 87.55(15) .
O8 P1 O6 117.7(2) .
O8 P1 O7 108.4(2) .
O6 P1 O7 110.6(2) .
O8 P1 O9 110.2(2) .
O6 P1 O9 104.03(19) .
O7 P1 O9 105.2(2) .
O11 P2 O10 114.3(3) .
O11 P2 O5 112.59(19) .
O10 P2 O5 111.1(2) .
O11 P2 O12 102.1(2) .
O10 P2 O12 108.2(2) .
O5 P2 O12 107.89(19) .
C2 C1 N1 121.6(5) .
C1 C2 C3 118.6(4) .
N3 C3 N2 119.7(5) .
N3 C3 C2 122.0(4) .
N2 C3 C2 118.3(4) .
O1 C4 N1 122.3(5) .
O1 C4 N2 120.4(5) .
N1 C4 N2 117.2(4) .
O19 C5 N5 122.4(5) .
O19 C5 N4 120.3(4) .
N5 C5 N4 117.4(4) .
N6 C6 N5 118.4(5) .
N6 C6 C7 119.8(5) .
N5 C6 C7 121.8(5) .
C8 C7 C6 117.8(4) .
C7 C8 N4 120.7(4) .
N7 C9 C10 123.8(5) .
C11 C10 C9 118.9(5) .
C12 C11 C10 117.1(4) .
C12 C11 C34 123.4(5) 1_655
C10 C11 C34 119.6(5) 1_655
C13 C12 C11 120.1(5) .
N7 C13 C12 123.6(5) .
N8 C14 C15 122.4(5) .
C14 C15 C16 119.9(5) .
C17 C16 C15 117.3(4) .
C17 C16 C19 119.3(5) .
C15 C16 C19 123.4(5) .
C16 C17 C18 119.5(5) .
N8 C18 C17 123.8(5) .
C34 C19 C16 126.9(5) .
O12 C21 C22 107.5(4) .
O13 C22 C24 108.0(4) .
O13 C22 C21 107.0(4) .
C24 C22 C21 115.2(5) .
O16 C24 C22 115.1(4) .
O16 C24 C33 111.8(4) .
C22 C24 C33 104.6(4) .
O18 C27 C28 112.4(4) .
O18 C27 C36 111.0(4) .
C28 C27 C36 100.7(4) .
O17 C28 N4 108.2(4) .
O17 C28 C27 107.6(4) .
N4 C28 C27 111.9(4) .
O17 C30 C36 104.7(4) .
O17 C30 C37 109.5(4) .
C36 C30 C37 119.5(4) .
O13 C32 N1 107.1(4) .
O13 C32 C33 106.2(4) .
N1 C32 C33 111.8(4) .
O14 C33 C32 114.4(5) .
O14 C33 C24 115.6(4) .
C32 C33 C24 103.1(4) .
C19 C34 C11 123.7(5) 1_455
O15 C36 C30 112.6(4) .
O15 C36 C27 114.4(4) .
C30 C36 C27 102.5(4) .
O9 C37 C30 108.6(4) .
C4 N1 C1 121.2(4) .
C4 N1 C32 120.2(4) .
C1 N1 C32 118.5(4) .
C3 N2 C4 122.9(4) .
C8 N4 C5 121.5(4) .
C8 N4 C28 122.2(4) .
C5 N4 C28 116.3(4) .
C6 N5 C5 120.5(4) .
C9 N7 C13 116.5(4) .
C9 N7 Mn1 124.7(3) .
C13 N7 Mn1 118.7(3) .
C18 N8 C14 117.0(4) .
C18 N8 Mn1 121.3(3) .
C14 N8 Mn1 121.6(3) .
P2 O5 Mn1 133.02(18) .
P1 O6 Mn1 137.2(2) .
C37 O9 P1 120.7(3) .
C21 O12 P2 122.6(3) .
C32 O13 C22 109.3(4) .
C28 O17 C30 109.7(4) .

loop_
_geom_bond_atom_site_label_1
_geom_bond_atom_site_label_2
_geom_bond_distance
_geom_bond_site_symmetry_2
Mn1 O6 2.146(3) .
Mn1 O3 2.154(3) .
Mn1 O5 2.198(3) .
Mn1 N8 2.264(4) .
Mn1 N7 2.264(4) .
Mn1 O4 2.284(4) .
P1 O8 1.495(4) .
P1 O6 1.502(3) .
P1 O7 1.575(4) .
P1 O9 1.599(4) .
P2 O11 1.505(4) .
P2 O10 1.507(4) .
P2 O5 1.519(3) .
P2 O12 1.609(3) .
C1 C2 1.336(7) .
C1 N1 1.369(6) .
C2 C3 1.432(7) .
C3 N3 1.305(6) .
C3 N2 1.348(6) .
C4 O1 1.239(6) .
C4 N1 1.366(7) .
C4 N2 1.379(7) .
C5 O19 1.217(6) .
C5 N5 1.378(6) .
C5 N4 1.405(6) .
C6 N6 1.335(7) .
C6 N5 1.341(6) .
C6 C7 1.417(7) .
C7 C8 1.345(7) .
C8 N4 1.366(6) .
C9 N7 1.327(6) .
C9 C10 1.390(7) .
C10 C11 1.389(7) .
C11 C12 1.388(7) .
C11 C34 1.470(6) 1_655
C12 C13 1.360(7) .
C13 N7 1.346(6) .
C14 N8 1.360(6) .
C14 C15 1.377(7) .
C15 C16 1.393(7) .
C16 C17 1.382(7) .
C16 C19 1.465(6) .
C17 C18 1.382(7) .
C18 N8 1.326(6) .
C19 C34 1.325(7) .
C21 O12 1.429(6) .
C21 C22 1.507(7) .
C22 O13 1.452(6) .
C22 C24 1.505(8) .
C24 O16 1.431(6) .
C24 C33 1.531(7) .
C27 O18 1.420(5) .
C27 C28 1.533(7) .
C27 C36 1.551(7) .
C28 O17 1.414(6) .
C28 N4 1.498(6) .
C30 O17 1.467(6) .
C30 C36 1.497(7) .
C30 C37 1.515(7) .
C32 O13 1.420(6) .
C32 N1 1.475(6) .
C32 C33 1.527(8) .
C33 O14 1.406(7) .
C34 C11 1.470(6) 1_455
C36 O15 1.392(6) .
C37 O9 1.438(6) .
